data_2231762
loop_
_publ_author_name
'Rusu, Elena'
'Shova, Sergiu'
'Rusu, Gheorghe'

_publ_section_title
;
 1-[(<i>E</i>)-4-(Phenyldiazenyl)phenyl]-3-pyrroline-2,5-dione
;
_journal_coeditor_code YA2141
_journal_issue 9
_journal_name_full 'Acta Crystallographica Section E'
_journal_page_first o2333
_journal_paper_doi 10.1107/S160053681103193X
_journal_volume 67
_journal_year 2011
_chemical_formula_iupac 'C16 H11 N3 O2'
_chemical_formula_moiety 'C16 H11 N3 O2'
_chemical_formula_sum 'C16 H11 N3 O2'
_chemical_formula_weight 277.28
_chemical_melting_point 442
_chemical_name_common trans-N-(4-azobenzene)maleimide
_chemical_name_systematic
;
1-[(<i>E</i>)-4-(Phenyldiazenyl)phenyl]-3-pyrroline-2,5-dione
;
_space_group_IT_number 2
_symmetry_cell_setting triclinic
_symmetry_space_group_name_Hall '-P 1'
_symmetry_space_group_name_H-M 'P -1'
_atom_sites_solution_hydrogens geom
_atom_sites_solution_primary direct
_atom_sites_solution_secondary difmap
_audit_creation_method SHELXL97
_cell_angle_alpha 78.297(5)
_cell_angle_beta 87.301(5)
_cell_angle_gamma 88.809(5)
_cell_formula_units_Z 2
_cell_length_a 3.8571(2)
_cell_length_b 10.9189(7)
_cell_length_c 15.7840(10)
_cell_measurement_reflns_used 2982
_cell_measurement_temperature 200(2)
_cell_measurement_theta_max 29.3
_cell_measurement_theta_min 2.9
_cell_volume 650.16(7)
_computing_cell_refinement 'CrysAlis PRO (Oxford Diffraction, 2009)'
_computing_data_collection 'CrysAlis PRO (Oxford Diffraction, 2009)'
_computing_data_reduction 'CrysAlis PRO (Oxford Diffraction, 2009)'
_computing_molecular_graphics 'ORTEP-3 (Farrugia, 1997)'
_computing_publication_material 'SHELXL97 (Sheldrick, 2008)'
_computing_structure_refinement 'SHELXL97 (Sheldrick, 2008)'
_computing_structure_solution 'SHELXS97 (Sheldrick, 2008)'
_diffrn_ambient_temperature 200(2)
_diffrn_detector_area_resol_mean 16.1593
_diffrn_measured_fraction_theta_full 0.998
_diffrn_measured_fraction_theta_max 0.998
_diffrn_measurement_device_type 'Oxford Diffraction Xcalibur Eos'
_diffrn_measurement_method \w
_diffrn_radiation_monochromator graphite
_diffrn_radiation_source 'Enhance (Mo) X-ray Source'
_diffrn_radiation_type MoK\a
_diffrn_radiation_wavelength 0.71073
_diffrn_reflns_av_R_equivalents 0.023
_diffrn_reflns_av_sigmaI/netI 0.022
_diffrn_reflns_limit_h_max 4
_diffrn_reflns_limit_h_min -4
_diffrn_reflns_limit_k_max 13
_diffrn_reflns_limit_k_min -13
_diffrn_reflns_limit_l_max 19
_diffrn_reflns_limit_l_min -19
_diffrn_reflns_number 8689
_diffrn_reflns_theta_full 26.0
_diffrn_reflns_theta_max 26.0
_diffrn_reflns_theta_min 2.9
_diffrn_standards_decay_% 0
_diffrn_standards_interval_count 0
_diffrn_standards_number 0
_exptl_absorpt_coefficient_mu 0.097
_exptl_absorpt_correction_T_max 0.986
_exptl_absorpt_correction_T_min 0.981
_exptl_absorpt_correction_type multi-scan
_exptl_absorpt_process_details '(CrysAlis PRO; Oxford Diffraction, 2009)'
_exptl_crystal_colour orange
_exptl_crystal_density_diffrn 1.416
_exptl_crystal_density_method 'not measured'
_exptl_crystal_description prism
_exptl_crystal_F_000 288
_exptl_crystal_size_max 0.20
_exptl_crystal_size_mid 0.15
_exptl_crystal_size_min 0.15
_refine_diff_density_max 0.21
_refine_diff_density_min -0.21
_refine_ls_extinction_method none
_refine_ls_goodness_of_fit_ref 1.03
_refine_ls_hydrogen_treatment constr
_refine_ls_matrix_type full
_refine_ls_number_parameters 190
_refine_ls_number_reflns 2556
_refine_ls_number_restraints 0
_refine_ls_restrained_S_all 1.03
_refine_ls_R_factor_all 0.047
_refine_ls_R_factor_gt 0.039
_refine_ls_shift/su_max_lt 0.001
_refine_ls_shift/su_mean 0.000
_refine_ls_structure_factor_coef Fsqd
_refine_ls_weighting_details 'calc w=1/[\s^2^(Fo^2^)+(0.0625P)^2^+0.1268P] where P=(Fo^2^+2Fc^2^)/3'
_refine_ls_weighting_scheme calc
_refine_ls_wR_factor_gt 0.103
_refine_ls_wR_factor_ref 0.107
_reflns_number_gt 2189
_reflns_number_total 2556
_reflns_threshold_expression I>2\s(I)
_cod_data_source_file ya2141.cif
_cod_data_source_block I
_cod_original_cell_volume 650.18(7)
_cod_database_code 2231762
_cod_database_fobs_code 2231762

loop_
_symmetry_equiv_pos_as_xyz
'x, y, z'
'-x, -y, -z'

loop_
_atom_site_type_symbol
_atom_site_label
_atom_site_fract_x
_atom_site_fract_y
_atom_site_fract_z
_atom_site_U_iso_or_equiv
_atom_site_adp_type
_atom_site_calc_flag
_atom_site_refinement_flags
_atom_site_occupancy
_atom_site_symmetry_multiplicity
N N2 0.2043(3) 0.69925(10) 0.48218(7) 0.0266(3) Uani d . 1 1
N N1 -0.0181(3) 0.74413(10) 0.12701(7) 0.0268(3) Uani d . 1 1
O O1 -0.2299(3) 0.94847(8) 0.09406(6) 0.0328(3) Uani d . 1 1
C C6 -0.0493(3) 0.62500(12) 0.27614(8) 0.0262(3) Uani d . 1 1
H H6 -0.1515 0.5594 0.2574 0.031 Uiso calc R 1 1
N N3 0.2360(3) 0.80091(10) 0.50624(7) 0.0273(3) Uani d . 1 1
C C9 0.2492(3) 0.82310(12) 0.33156(9) 0.0256(3) Uani d . 1 1
H H9 0.3477 0.8894 0.3504 0.031 Uiso calc R 1 1
C C10 0.1985(3) 0.83144(12) 0.24472(8) 0.0259(3) Uani d . 1 1
H H10 0.2662 0.9027 0.2048 0.031 Uiso calc R 1 1
C C7 0.0096(3) 0.61594(12) 0.36306(9) 0.0269(3) Uani d . 1 1
H H7 -0.0471 0.5430 0.4026 0.032 Uiso calc R 1 1
C C5 0.0458(3) 0.73313(12) 0.21706(8) 0.0240(3) Uani d . 1 1
C C11 0.3041(3) 0.78708(12) 0.59567(8) 0.0251(3) Uani d . 1 1
O O2 0.1582(3) 0.54706(9) 0.10682(7) 0.0440(3) Uani d . 1 1
C C16 0.2175(4) 0.88877(13) 0.63313(9) 0.0297(3) Uani d . 1 1
H H16 0.1262 0.9613 0.5998 0.036 Uiso calc R 1 1
C C12 0.4561(4) 0.68014(13) 0.64430(9) 0.0287(3) Uani d . 1 1
H H12 0.5199 0.6130 0.6186 0.034 Uiso calc R 1 1
C C8 0.1530(3) 0.71524(12) 0.39132(8) 0.0243(3) Uani d . 1 1
C C13 0.5111(4) 0.67469(14) 0.73067(9) 0.0334(3) Uani d . 1 1
H H13 0.6139 0.6040 0.7634 0.040 Uiso calc R 1 1
C C4 -0.1609(3) 0.84996(12) 0.07348(8) 0.0260(3) Uani d . 1 1
C C3 0.0284(4) 0.64799(13) 0.08024(9) 0.0306(3) Uani d . 1 1
C C1 -0.2072(4) 0.81469(13) -0.01158(9) 0.0318(3) Uani d . 1 1
H H1 -0.2962 0.8667 -0.0600 0.038 Uiso calc R 1 1
C C15 0.2678(4) 0.88172(14) 0.72036(9) 0.0334(3) Uani d . 1 1
H H15 0.2043 0.9486 0.7463 0.040 Uiso calc R 1 1
C C2 -0.1022(4) 0.69835(13) -0.00739(9) 0.0339(3) Uani d . 1 1
H H2 -0.1085 0.6546 -0.0520 0.041 Uiso calc R 1 1
C C14 0.4132(4) 0.77460(14) 0.76871(9) 0.0345(3) Uani d . 1 1
H H14 0.4454 0.7696 0.8273 0.041 Uiso calc R 1 1

loop_
_atom_site_aniso_label
_atom_site_aniso_U_11
_atom_site_aniso_U_22
_atom_site_aniso_U_33
_atom_site_aniso_U_12
_atom_site_aniso_U_13
_atom_site_aniso_U_23
N2 0.0303(6) 0.0253(6) 0.0246(6) 0.0005(4) -0.0026(5) -0.0062(5)
N1 0.0366(6) 0.0216(6) 0.0225(6) 0.0040(5) -0.0046(5) -0.0052(4)
O1 0.0456(6) 0.0215(5) 0.0303(5) 0.0056(4) -0.0011(4) -0.0038(4)
C6 0.0319(7) 0.0201(6) 0.0276(7) -0.0005(5) -0.0036(5) -0.0070(5)
N3 0.0327(6) 0.0253(6) 0.0242(6) 0.0025(5) -0.0027(5) -0.0056(5)
C9 0.0281(7) 0.0222(7) 0.0277(7) -0.0009(5) -0.0005(5) -0.0079(5)
C10 0.0292(7) 0.0218(7) 0.0257(7) 0.0001(5) 0.0016(5) -0.0031(5)
C7 0.0330(7) 0.0201(6) 0.0263(7) 0.0012(5) -0.0006(5) -0.0019(5)
C5 0.0272(7) 0.0231(7) 0.0218(6) 0.0057(5) -0.0017(5) -0.0055(5)
C11 0.0263(6) 0.0254(7) 0.0238(7) -0.0025(5) -0.0023(5) -0.0049(5)
O2 0.0742(8) 0.0275(6) 0.0324(6) 0.0184(5) -0.0128(5) -0.0105(4)
C16 0.0344(7) 0.0245(7) 0.0304(7) 0.0009(5) -0.0034(6) -0.0060(6)
C12 0.0317(7) 0.0238(7) 0.0315(7) 0.0005(5) -0.0048(6) -0.0065(6)
C8 0.0250(6) 0.0245(7) 0.0232(7) 0.0033(5) -0.0017(5) -0.0048(5)
C13 0.0360(8) 0.0311(8) 0.0313(8) -0.0013(6) -0.0109(6) 0.0002(6)
C4 0.0288(7) 0.0229(7) 0.0250(7) 0.0000(5) -0.0011(5) -0.0021(5)
C3 0.0424(8) 0.0247(7) 0.0258(7) 0.0038(6) -0.0046(6) -0.0076(5)
C1 0.0404(8) 0.0289(7) 0.0254(7) -0.0006(6) -0.0083(6) -0.0023(6)
C15 0.0366(8) 0.0341(8) 0.0328(8) -0.0014(6) -0.0009(6) -0.0148(6)
C2 0.0484(9) 0.0303(8) 0.0248(7) 0.0001(6) -0.0070(6) -0.0085(6)
C14 0.0371(8) 0.0430(9) 0.0246(7) -0.0071(6) -0.0062(6) -0.0080(6)

loop_
_atom_type_symbol
_atom_type_description
_atom_type_scat_dispersion_real
_atom_type_scat_dispersion_imag
_atom_type_scat_source
C C 0.0033 0.0016 'International Tables Vol C Tables 4.2.6.8 and 6.1.1.4'
H H 0.0000 0.0000 'International Tables Vol C Tables 4.2.6.8 and 6.1.1.4'
N N 0.0061 0.0033 'International Tables Vol C Tables 4.2.6.8 and 6.1.1.4'
O O 0.0106 0.0060 'International Tables Vol C Tables 4.2.6.8 and 6.1.1.4'

loop_
_geom_angle_atom_site_label_1
_geom_angle_atom_site_label_2
_geom_angle_atom_site_label_3
_geom_angle
N3 N2 C8 112.96(11)
C3 N1 C4 109.32(10)
C3 N1 C5 125.35(11)
C4 N1 C5 125.18(11)
C7 C6 C5 119.44(12)
C7 C6 H6 120.3
C5 C6 H6 120.3
N2 N3 C11 113.94(11)
C10 C9 C8 120.04(12)
C10 C9 H9 120.0
C8 C9 H9 120.0
C9 C10 C5 119.80(12)
C9 C10 H10 120.1
C5 C10 H10 120.1
C6 C7 C8 120.25(12)
C6 C7 H7 119.9
C8 C7 H7 119.9
C10 C5 C6 120.52(12)
C10 C5 N1 119.59(11)
C6 C5 N1 119.88(11)
C16 C11 C12 120.39(12)
C16 C11 N3 116.13(11)
C12 C11 N3 123.46(12)
C15 C16 C11 119.71(13)
C15 C16 H16 120.1
C11 C16 H16 120.1
C13 C12 C11 119.52(13)
C13 C12 H12 120.2
C11 C12 H12 120.2
C7 C8 C9 119.91(12)
C7 C8 N2 117.05(11)
C9 C8 N2 123.01(11)
C12 C13 C14 119.98(13)
C12 C13 H13 120.0
C14 C13 H13 120.0
O1 C4 N1 125.76(12)
O1 C4 C1 128.12(12)
N1 C4 C1 106.12(11)
O2 C3 N1 125.56(12)
O2 C3 C2 128.17(13)
N1 C3 C2 106.24(11)
C2 C1 C4 109.21(12)
C2 C1 H1 125.4
C4 C1 H1 125.4
C14 C15 C16 119.64(13)
C14 C15 H15 120.2
C16 C15 H15 120.2
C1 C2 C3 109.09(12)
C1 C2 H2 125.5
C3 C2 H2 125.5
C15 C14 C13 120.69(13)
C15 C14 H14 119.7
C13 C14 H14 119.7

loop_
_geom_bond_atom_site_label_1
_geom_bond_atom_site_label_2
_geom_bond_distance
N2 N3 1.2539(15)
N2 C8 1.4320(16)
N1 C3 1.4046(17)
N1 C4 1.4049(17)
N1 C5 1.4346(16)
O1 C4 1.2062(16)
C6 C7 1.3845(18)
C6 C5 1.3918(18)
C6 H6 0.9300
N3 C11 1.4252(16)
C9 C10 1.3781(18)
C9 C8 1.3960(18)
C9 H9 0.9300
C10 C5 1.3893(18)
C10 H10 0.9300
C7 C8 1.3874(18)
C7 H7 0.9300
C11 C16 1.3879(19)
C11 C12 1.3952(19)
O2 C3 1.2044(17)
C16 C15 1.3860(19)
C16 H16 0.9300
C12 C13 1.3786(19)
C12 H12 0.9300
C13 C14 1.386(2)
C13 H13 0.9300
C4 C1 1.4893(19)
C3 C2 1.4882(19)
C1 C2 1.315(2)
C1 H1 0.9300
C15 C14 1.384(2)
C15 H15 0.9300
C2 H2 0.9300
C14 H14 0.9300

loop_
_geom_hbond_atom_site_label_D
_geom_hbond_atom_site_label_H
_geom_hbond_atom_site_label_A
_geom_hbond_site_symmetry_A
_geom_hbond_distance_DH
_geom_hbond_distance_HA
_geom_hbond_distance_DA
_geom_hbond_angle_DHA
C2 H2 O2 2_565 0.93 2.54 3.3841(18) 152
C10 H10 O1 1_655 0.93 2.54 3.2464(16) 133
C13 H13 O2 2_666 0.93 2.54 3.4248(18) 160

loop_
_geom_torsion_atom_site_label_1
_geom_torsion_atom_site_label_2
_geom_torsion_atom_site_label_3
_geom_torsion_atom_site_label_4
_geom_torsion
C8 N2 N3 C11 -177.11(10)
C8 C9 C10 C5 1.12(19)
C5 C6 C7 C8 1.8(2)
C9 C10 C5 C6 -1.5(2)
C9 C10 C5 N1 177.72(11)
C7 C6 C5 C10 0.0(2)
C7 C6 C5 N1 -179.20(11)
C3 N1 C5 C10 140.32(14)
C4 N1 C5 C10 -44.57(18)
C3 N1 C5 C6 -40.51(19)
C4 N1 C5 C6 134.60(14)
N2 N3 C11 C16 -157.20(12)
N2 N3 C11 C12 24.26(18)
C12 C11 C16 C15 -3.0(2)
N3 C11 C16 C15 178.44(12)
C16 C11 C12 C13 1.8(2)
N3 C11 C12 C13 -179.72(12)
C6 C7 C8 C9 -2.2(2)
C6 C7 C8 N2 179.63(11)
C10 C9 C8 C7 0.7(2)
C10 C9 C8 N2 178.76(11)
N3 N2 C8 C7 -160.38(12)
N3 N2 C8 C9 21.50(18)
C11 C12 C13 C14 0.5(2)
C3 N1 C4 O1 -179.48(13)
C5 N1 C4 O1 4.7(2)
C3 N1 C4 C1 0.59(15)
C5 N1 C4 C1 -175.19(12)
C4 N1 C3 O2 176.90(15)
C5 N1 C3 O2 -7.3(2)
C4 N1 C3 C2 -1.19(16)
C5 N1 C3 C2 174.57(12)
O1 C4 C1 C2 -179.59(14)
N1 C4 C1 C2 0.34(16)
C11 C16 C15 C14 1.8(2)
C4 C1 C2 C3 -1.07(17)
O2 C3 C2 C1 -176.60(16)
N1 C3 C2 C1 1.43(17)
C16 C15 C14 C13 0.5(2)
C12 C13 C14 C15 -1.6(2)

loop_
_cod_related_entry_id
_cod_related_entry_database
_cod_related_entry_code
1 ChemSpider 76955
